data_4064643
loop_
_publ_author_name
'Albahily, Khalid'
'Licciulli, Sebastiano'
'Gambarotta, Sandro'
'Korobkov, Ilia'
'Chevalier, Reynald'
'Schuhen, Kathrine'
'Duchateau, Robbert'

_publ_section_title
;
 Highly Active Ethylene Oligomerization Catalysts
;
_journal_issue 12
_journal_name_full Organometallics
_journal_page_first 3346
_journal_paper_doi 10.1021/om2002359
_journal_volume 30
_journal_year 2011
_chemical_formula_sum 'C53 H82 Al2 Cl Cr N4 P2'
_chemical_formula_weight 978.58
_chemical_name_systematic
;

 ?

;
_space_group_IT_number 15
_symmetry_cell_setting monoclinic
_symmetry_space_group_name_Hall '-C 2yc'
_symmetry_space_group_name_H-M 'C 1 2/c 1'
_atom_sites_solution_hydrogens geom
_atom_sites_solution_primary direct
_atom_sites_solution_secondary difmap
_audit_creation_method SHELXL-97
_cell_angle_alpha 90.00
_cell_angle_beta 105.589(2)
_cell_angle_gamma 90.00
_cell_formula_units_Z 4
_cell_length_a 13.8861(12)
_cell_length_b 23.091(2)
_cell_length_c 18.7679(16)
_cell_measurement_reflns_used 6923
_cell_measurement_temperature 200(2)
_cell_measurement_theta_max 24.66
_cell_measurement_theta_min 2.25
_cell_volume 5796.4(9)
_computing_cell_refinement 'SMART, Bruker (2000)'
_computing_data_collection 'SMART, Bruker (2000)'
_computing_data_reduction 'XPREP, Bruker (2000)'
_computing_molecular_graphics 'SHELXTL, Bruker (2000)'
_computing_publication_material 'SHELXTL, Bruker (2000)'
_computing_structure_refinement 'SHELXL-97 (Sheldrick, 1997)'
_computing_structure_solution 'SHELXS-97 (Sheldrick, 1990)'
_diffrn_ambient_temperature 200(2)
_diffrn_measured_fraction_theta_full 0.950
_diffrn_measured_fraction_theta_max 0.950
_diffrn_measurement_device_type 'CCD area detector'
_diffrn_measurement_method 'phi and omega scans'
_diffrn_radiation_monochromator graphite
_diffrn_radiation_source 'fine-focus sealed tube'
_diffrn_radiation_type MoK\a
_diffrn_radiation_wavelength 0.71073
_diffrn_reflns_av_R_equivalents 0.1088
_diffrn_reflns_av_sigmaI/netI 0.0790
_diffrn_reflns_limit_h_max 16
_diffrn_reflns_limit_h_min -16
_diffrn_reflns_limit_k_max 27
_diffrn_reflns_limit_k_min -27
_diffrn_reflns_limit_l_max 22
_diffrn_reflns_limit_l_min -22
_diffrn_reflns_number 26973
_diffrn_reflns_theta_full 24.74
_diffrn_reflns_theta_max 24.74
_diffrn_reflns_theta_min 1.76
_diffrn_standards_decay_% <1
_exptl_absorpt_coefficient_mu 0.364
_exptl_absorpt_correction_T_max 0.9611
_exptl_absorpt_correction_T_min 0.9275
_exptl_absorpt_correction_type multi-scan
_exptl_absorpt_process_details 'SADABS, Bruker (2000)'
_exptl_crystal_colour red_brown
_exptl_crystal_density_diffrn 1.121
_exptl_crystal_density_meas ?
_exptl_crystal_density_method 'not measured'
_exptl_crystal_description block
_exptl_crystal_F_000 2100
_exptl_crystal_size_max 0.21
_exptl_crystal_size_mid 0.13
_exptl_crystal_size_min 0.11
_refine_diff_density_max 0.530
_refine_diff_density_min -0.397
_refine_diff_density_rms 0.084
_refine_ls_extinction_method none
_refine_ls_goodness_of_fit_ref 1.082
_refine_ls_hydrogen_treatment constr
_refine_ls_matrix_type full
_refine_ls_number_parameters 281
_refine_ls_number_reflns 4711
_refine_ls_number_restraints 23
_refine_ls_restrained_S_all 1.082
_refine_ls_R_factor_all 0.1508
_refine_ls_R_factor_gt 0.0866
_refine_ls_shift/su_max 0.001
_refine_ls_shift/su_mean 0.001
_refine_ls_structure_factor_coef Fsqd
_refine_ls_weighting_details 'calc w=1/[\s^2^(Fo^2^)+(0.0959P)^2^+30.6051P] where P=(Fo^2^+2Fc^2^)/3'
_refine_ls_weighting_scheme calc
_refine_ls_wR_factor_gt 0.2002
_refine_ls_wR_factor_ref 0.2388
_reflns_number_gt 2795
_reflns_number_total 4711
_reflns_threshold_expression >2sigma(I)
_cod_data_source_file om2002359_si_002.cif
_cod_data_source_block sg3945
_cod_depositor_comments
;
The following automatic conversions were performed:

'_symmetry_cell_setting' value 'Monoclinic' changed to 'monoclinic'
according to /home/saulius/struct/CIF-dictionaries/cif_core.dic
dictionary named 'cif_core.dic' version 2.4.1 from 2010-06-29.

Automatic conversion script
Id: cif_fix_values 1715 2011-07-08 13:25:40Z adriana 

The following automatic conversions were performed:

'_exptl_crystal_density_meas' value 'n/a' was changed to '?' - the
value is perceived as not measured.

Automatic conversion script
Id: cif_fix_values 3008 2015-01-20 13:52:24Z robertas 
;
_cod_original_sg_symbol_H-M C2/c
_cod_database_code 4064643

loop_
_symmetry_equiv_pos_as_xyz
'x, y, z'
'-x, y, -z+1/2'
'x+1/2, y+1/2, z'
'-x+1/2, y+1/2, -z+1/2'
'-x, -y, -z'
'x, -y, z-1/2'
'-x+1/2, -y+1/2, -z'
'x+1/2, -y+1/2, z-1/2'

loop_
_atom_site_label
_atom_site_type_symbol
_atom_site_fract_x
_atom_site_fract_y
_atom_site_fract_z
_atom_site_U_iso_or_equiv
_atom_site_adp_type
_atom_site_occupancy
_atom_site_symmetry_multiplicity
_atom_site_calc_flag
_atom_site_refinement_flags
_atom_site_disorder_assembly
_atom_site_disorder_group
Cr1 Cr 0.5000 0.49646(5) 0.2500 0.0253(4) Uani 1 2 d S . .
N1 N 0.4592(4) 0.56448(19) 0.1860(2) 0.0288(11) Uani 1 1 d . . .
N2 N 0.5827(4) 0.42851(18) 0.2431(3) 0.0298(11) Uani 1 1 d . . .
P1 P 0.5000 0.61143(9) 0.2500 0.0286(5) Uani 1 2 d S . .
P2 P 0.5000 0.38116(9) 0.2500 0.0302(5) Uani 1 2 d S . .
C1 C 0.5931(5) 0.6586(2) 0.2313(3) 0.0385(15) Uani 1 1 d . . .
C2 C 0.6936(5) 0.6395(3) 0.2470(4) 0.0413(16) Uani 1 1 d . . .
H2A H 0.7146 0.6051 0.2748 0.050 Uiso 1 1 calc R . .
C3 C 0.7606(6) 0.6722(3) 0.2207(4) 0.056(2) Uani 1 1 d . . .
H3A H 0.8283 0.6601 0.2308 0.068 Uiso 1 1 calc R . .
C4 C 0.7310(7) 0.7217(3) 0.1803(4) 0.057(2) Uani 1 1 d . . .
H4A H 0.7776 0.7421 0.1608 0.069 Uiso 1 1 calc R . .
C5 C 0.6358(7) 0.7420(3) 0.1677(4) 0.061(2) Uani 1 1 d . . .
H5A H 0.6178 0.7778 0.1428 0.074 Uiso 1 1 calc R . .
C6 C 0.5652(6) 0.7103(3) 0.1912(4) 0.0444(17) Uani 1 1 d . . .
H6A H 0.4979 0.7234 0.1802 0.053 Uiso 1 1 calc R . .
C7 C 0.4301(4) 0.5698(2) 0.1029(3) 0.0309(13) Uani 1 1 d . . .
C8 C 0.5222(5) 0.5809(3) 0.0741(3) 0.0438(16) Uani 1 1 d . . .
H8A H 0.5713 0.5500 0.0913 0.066 Uiso 1 1 calc R . .
H8B H 0.5521 0.6183 0.0927 0.066 Uiso 1 1 calc R . .
H8C H 0.5019 0.5815 0.0199 0.066 Uiso 1 1 calc R . .
C9 C 0.3541(6) 0.6175(3) 0.0780(4) 0.0466(17) Uani 1 1 d . . .
H9A H 0.2968 0.6105 0.0980 0.070 Uiso 1 1 calc R . .
H9B H 0.3315 0.6180 0.0238 0.070 Uiso 1 1 calc R . .
H9C H 0.3846 0.6548 0.0959 0.070 Uiso 1 1 calc R . .
C10 C 0.3848(5) 0.5127(3) 0.0726(4) 0.0407(15) Uani 1 1 d . . .
H10A H 0.4346 0.4820 0.0882 0.061 Uiso 1 1 calc R . .
H10B H 0.3634 0.5146 0.0185 0.061 Uiso 1 1 calc R . .
H10C H 0.3269 0.5045 0.0915 0.061 Uiso 1 1 calc R . .
C11 C 0.4596(5) 0.3343(2) 0.1694(3) 0.0342(14) Uani 1 1 d . . .
C12 C 0.3856(5) 0.3523(3) 0.1085(4) 0.0395(15) Uani 1 1 d . . .
H12A H 0.3532 0.3883 0.1100 0.047 Uiso 1 1 calc R . .
C13 C 0.3581(6) 0.3191(4) 0.0459(4) 0.060(2) Uani 1 1 d . . .
H13A H 0.3094 0.3331 0.0037 0.072 Uiso 1 1 calc R . .
C14 C 0.4009(7) 0.2654(4) 0.0440(5) 0.069(2) Uani 1 1 d . . .
H14A H 0.3795 0.2415 0.0014 0.083 Uiso 1 1 calc R . .
C15 C 0.4740(7) 0.2467(4) 0.1034(6) 0.070(3) Uani 1 1 d . . .
H15A H 0.5052 0.2104 0.1013 0.084 Uiso 1 1 calc R . .
C16 C 0.5037(5) 0.2802(3) 0.1675(4) 0.0493(19) Uani 1 1 d . . .
H16A H 0.5534 0.2664 0.2093 0.059 Uiso 1 1 calc R . .
C17 C 0.6772(4) 0.4226(3) 0.2197(3) 0.0340(14) Uani 1 1 d . . .
C18 C 0.6524(5) 0.4149(3) 0.1352(4) 0.0457(17) Uani 1 1 d . . .
H18A H 0.6118 0.4476 0.1108 0.069 Uiso 1 1 calc R . .
H18B H 0.6151 0.3788 0.1210 0.069 Uiso 1 1 calc R . .
H18C H 0.7146 0.4134 0.1200 0.069 Uiso 1 1 calc R . .
C19 C 0.7405(5) 0.3725(3) 0.2585(4) 0.0499(18) Uani 1 1 d . . .
H19A H 0.7549 0.3776 0.3122 0.075 Uiso 1 1 calc R . .
H19B H 0.8034 0.3714 0.2442 0.075 Uiso 1 1 calc R . .
H19C H 0.7042 0.3361 0.2441 0.075 Uiso 1 1 calc R . .
C20 C 0.7338(5) 0.4802(3) 0.2408(4) 0.0456(17) Uani 1 1 d . . .
H20A H 0.7492 0.4859 0.2944 0.068 Uiso 1 1 calc R . .
H20B H 0.6921 0.5123 0.2155 0.068 Uiso 1 1 calc R . .
H20C H 0.7962 0.4791 0.2258 0.068 Uiso 1 1 calc R . .
Cl1 Cl -0.0937(3) 0.5206(3) 0.4696(3) 0.0891(16) Uani 0.50 1 d P A -1
Al1 Al 1.0401(6) 0.5551(4) 0.4324(5) 0.095(3) Uani 0.50 1 d PD B -1
C21 C 0.9655(15) 0.5943(9) 0.3409(10) 0.116(3) Uani 0.50 1 d PD B -1
H21A H 0.9329 0.5652 0.3042 0.175 Uiso 0.50 1 calc PR B -1
H21B H 1.0119 0.6173 0.3212 0.175 Uiso 0.50 1 calc PR B -1
H21C H 0.9148 0.6197 0.3516 0.175 Uiso 0.50 1 calc PR B -1
C22 C 1.1080(16) 0.4844(7) 0.4130(13) 0.116(3) Uani 0.50 1 d PD B -1
H22A H 1.0651 0.4641 0.3704 0.175 Uiso 0.50 1 calc PR B -1
H22B H 1.1214 0.4592 0.4565 0.175 Uiso 0.50 1 calc PR B -1
H22C H 1.1712 0.4949 0.4025 0.175 Uiso 0.50 1 calc PR B -1
C23 C 1.1124(15) 0.6038(8) 0.5120(11) 0.116(3) Uani 0.50 1 d PD B -1
H23A H 1.0695 0.6358 0.5187 0.175 Uiso 0.50 1 calc PR B -1
H23B H 1.1719 0.6192 0.5001 0.175 Uiso 0.50 1 calc PR B -1
H23C H 1.1326 0.5810 0.5576 0.175 Uiso 0.50 1 calc PR B -1
Al2 Al -0.0473(4) 0.4787(3) 0.5906(4) 0.0749(18) Uani 0.50 1 d PD A -1
C24 C -0.1681(12) 0.4341(8) 0.5835(15) 0.116(3) Uani 0.50 1 d PD A -1
H24A H -0.2241 0.4605 0.5814 0.175 Uiso 0.50 1 calc PR A -1
H24B H -0.1583 0.4089 0.6270 0.175 Uiso 0.50 1 calc PR A -1
H24C H -0.1829 0.4103 0.5386 0.175 Uiso 0.50 1 calc PR A -1
C25 C -0.0353(14) 0.5508(7) 0.6468(14) 0.116(3) Uani 0.50 1 d PD A -1
H25A H 0.0284 0.5695 0.6479 0.175 Uiso 0.50 1 calc PR A -1
H25B H -0.0378 0.5423 0.6974 0.175 Uiso 0.50 1 calc PR A -1
H25C H -0.0906 0.5767 0.6232 0.175 Uiso 0.50 1 calc PR A -1
C26 C 0.0743(11) 0.4348(8) 0.6017(16) 0.116(3) Uani 0.50 1 d PD A -1
H26A H 0.1310 0.4615 0.6082 0.175 Uiso 0.50 1 calc PR A -1
H26B H 0.0687 0.4111 0.5575 0.175 Uiso 0.50 1 calc PR A -1
H26C H 0.0849 0.4096 0.6452 0.175 Uiso 0.50 1 calc PR A -1
C27 C 0.2724(16) 0.7658(11) 1.0235(9) 0.135(10) Uiso 0.50 1 d PGD C -1
C28 C 0.2951(14) 0.7677(9) 0.9557(9) 0.144(19) Uiso 0.50 1 d PGD C -1
H28A H 0.3498 0.7903 0.9503 0.173 Uiso 0.50 1 calc PR C -1
C29 C 0.2377(14) 0.7364(8) 0.8960(7) 0.092(6) Uiso 0.50 1 d PG C -1
H29A H 0.2532 0.7377 0.8497 0.111 Uiso 0.50 1 calc PR C -1
C30 C 0.1576(14) 0.7034(8) 0.9040(8) 0.22(3) Uiso 0.50 1 d PG C -1
H30A H 0.1184 0.6820 0.8631 0.261 Uiso 0.50 1 calc PR C -1
C31 C 0.1349(11) 0.7015(6) 0.9717(10) 0.097(7) Uiso 0.50 1 d PG C -1
H31A H 0.0802 0.6789 0.9772 0.116 Uiso 0.50 1 calc PR C -1
C32 C 0.1923(13) 0.7327(8) 1.0314(8) 0.081(9) Uiso 0.50 1 d PGD C -1
H32A H 0.1768 0.7315 1.0777 0.097 Uiso 0.50 1 calc PR C -1
C33 C 0.3346(16) 0.7968(10) 1.0886(11) 0.096(11) Uiso 0.50 1 d PD C -1
H33A H 0.3070 0.7908 1.1310 0.144 Uiso 0.50 1 calc PR C -1
H33B H 0.3348 0.8383 1.0776 0.144 Uiso 0.50 1 calc PR C -1
H33C H 0.4031 0.7819 1.1004 0.144 Uiso 0.50 1 calc PR C -1

loop_
_atom_site_aniso_label
_atom_site_aniso_U_11
_atom_site_aniso_U_22
_atom_site_aniso_U_33
_atom_site_aniso_U_23
_atom_site_aniso_U_13
_atom_site_aniso_U_12
Cr1 0.0249(7) 0.0229(7) 0.0270(7) 0.000 0.0052(5) 0.000
N1 0.035(3) 0.028(2) 0.022(2) 0.004(2) 0.007(2) 0.002(2)
N2 0.032(3) 0.024(2) 0.032(3) 0.000(2) 0.007(2) 0.000(2)
P1 0.0298(12) 0.0244(11) 0.0311(13) 0.000 0.0077(10) 0.000
P2 0.0335(13) 0.0245(11) 0.0330(13) 0.000 0.0098(10) 0.000
C1 0.057(4) 0.028(3) 0.030(3) -0.004(3) 0.010(3) -0.010(3)
C2 0.039(4) 0.045(4) 0.041(4) -0.006(3) 0.012(3) -0.015(3)
C3 0.045(4) 0.071(5) 0.058(5) -0.015(4) 0.021(4) -0.027(4)
C4 0.070(6) 0.058(5) 0.044(4) 0.003(4) 0.016(4) -0.034(4)
C5 0.083(6) 0.050(4) 0.048(5) 0.004(4) 0.011(4) -0.028(4)
C6 0.061(5) 0.026(3) 0.043(4) 0.002(3) 0.010(3) -0.015(3)
C7 0.026(3) 0.034(3) 0.030(3) -0.001(2) 0.002(2) 0.004(2)
C8 0.054(4) 0.047(4) 0.032(4) -0.003(3) 0.013(3) -0.006(3)
C9 0.055(5) 0.042(4) 0.035(4) 0.003(3) -0.001(3) 0.010(3)
C10 0.042(4) 0.042(4) 0.035(4) -0.005(3) 0.006(3) -0.005(3)
C11 0.035(4) 0.031(3) 0.037(4) -0.003(3) 0.009(3) -0.001(3)
C12 0.034(4) 0.045(4) 0.039(4) -0.006(3) 0.009(3) -0.011(3)
C13 0.059(5) 0.079(6) 0.040(4) -0.006(4) 0.012(4) -0.015(4)
C14 0.080(6) 0.070(6) 0.066(6) -0.032(5) 0.033(5) -0.018(5)
C15 0.074(6) 0.051(5) 0.092(7) -0.031(5) 0.035(6) 0.002(4)
C16 0.032(4) 0.035(4) 0.080(5) -0.022(4) 0.013(4) -0.001(3)
C17 0.027(3) 0.039(3) 0.040(4) 0.001(3) 0.014(3) 0.003(3)
C18 0.050(4) 0.049(4) 0.043(4) -0.002(3) 0.022(3) 0.004(3)
C19 0.035(4) 0.059(4) 0.059(5) 0.011(4) 0.017(3) 0.013(3)
C20 0.037(4) 0.041(4) 0.062(5) -0.015(3) 0.019(3) -0.014(3)
Cl1 0.042(2) 0.128(4) 0.091(3) 0.024(3) 0.007(2) 0.008(2)
Al1 0.068(4) 0.095(6) 0.136(7) 0.046(5) 0.051(5) 0.028(4)
C21 0.068(6) 0.117(8) 0.157(10) 0.025(7) 0.018(6) -0.004(5)
C22 0.068(6) 0.117(8) 0.157(10) 0.025(7) 0.018(6) -0.004(5)
C23 0.068(6) 0.117(8) 0.157(10) 0.025(7) 0.018(6) -0.004(5)
Al2 0.031(3) 0.100(5) 0.090(5) 0.003(4) 0.010(3) 0.007(3)
C24 0.068(6) 0.117(8) 0.157(10) 0.025(7) 0.018(6) -0.004(5)
C25 0.068(6) 0.117(8) 0.157(10) 0.025(7) 0.018(6) -0.004(5)
C26 0.068(6) 0.117(8) 0.157(10) 0.025(7) 0.018(6) -0.004(5)

loop_
_atom_type_symbol
_atom_type_description
_atom_type_scat_dispersion_real
_atom_type_scat_dispersion_imag
_atom_type_scat_source
C C 0.0033 0.0016 'International Tables Vol C Tables 4.2.6.8 and 6.1.1.4'
H H 0.0000 0.0000 'International Tables Vol C Tables 4.2.6.8 and 6.1.1.4'
N N 0.0061 0.0033 'International Tables Vol C Tables 4.2.6.8 and 6.1.1.4'
Al Al 0.0645 0.0514 'International Tables Vol C Tables 4.2.6.8 and 6.1.1.4'
P P 0.1023 0.0942 'International Tables Vol C Tables 4.2.6.8 and 6.1.1.4'
Cl Cl 0.1484 0.1585 'International Tables Vol C Tables 4.2.6.8 and 6.1.1.4'
Cr Cr 0.3209 0.6236 'International Tables Vol C Tables 4.2.6.8 and 6.1.1.4'

loop_
_geom_angle_atom_site_label_1
_geom_angle_atom_site_label_2
_geom_angle_atom_site_label_3
_geom_angle
_geom_angle_site_symmetry_1
_geom_angle_site_symmetry_3
N1 Cr1 N1 73.9(3) 2_655 .
N1 Cr1 N2 132.34(18) 2_655 2_655
N1 Cr1 N2 126.8(2) . 2_655
N1 Cr1 N2 126.8(2) 2_655 .
N1 Cr1 N2 132.34(18) . .
N2 Cr1 N2 74.4(3) 2_655 .
N1 Cr1 P1 36.97(14) 2_655 .
N1 Cr1 P1 36.97(14) . .
N2 Cr1 P1 142.82(13) 2_655 .
N2 Cr1 P1 142.82(13) . .
N1 Cr1 P2 143.03(14) 2_655 .
N1 Cr1 P2 143.03(14) . .
N2 Cr1 P2 37.18(13) 2_655 .
N2 Cr1 P2 37.18(13) . .
P1 Cr1 P2 180.0 . .
C7 N1 P1 131.4(4) . .
C7 N1 Cr1 130.6(4) . .
P1 N1 Cr1 95.6(2) . .
C17 N2 P2 131.3(4) . .
C17 N2 Cr1 131.6(4) . .
P2 N2 Cr1 95.4(2) . .
N1 P1 N1 94.9(3) . 2_655
N1 P1 C1 115.4(3) . 2_655
N1 P1 C1 113.1(2) 2_655 2_655
N1 P1 C1 113.0(2) . .
N1 P1 C1 115.4(3) 2_655 .
C1 P1 C1 105.3(4) 2_655 .
N1 P1 Cr1 47.47(16) . .
N1 P1 Cr1 47.47(16) 2_655 .
C1 P1 Cr1 127.3(2) 2_655 .
C1 P1 Cr1 127.3(2) . .
N2 P2 N2 94.8(3) . 2_655
N2 P2 C11 113.7(3) . 2_655
N2 P2 C11 113.7(2) 2_655 2_655
N2 P2 C11 113.7(2) . .
N2 P2 C11 113.7(3) 2_655 .
C11 P2 C11 107.1(4) 2_655 .
N2 P2 Cr1 47.42(17) . .
N2 P2 Cr1 47.42(17) 2_655 .
C11 P2 Cr1 126.4(2) 2_655 .
C11 P2 Cr1 126.4(2) . .
C2 C1 C6 119.3(6) . .
C2 C1 P1 119.4(5) . .
C6 C1 P1 120.6(5) . .
C1 C2 C3 118.2(7) . .
C4 C3 C2 121.4(8) . .
C3 C4 C5 121.0(7) . .
C6 C5 C4 120.0(7) . .
C5 C6 C1 120.0(7) . .
C10 C7 C8 108.4(5) . .
C10 C7 N1 106.7(5) . .
C8 C7 N1 111.1(5) . .
C10 C7 C9 109.6(5) . .
C8 C7 C9 110.4(5) . .
N1 C7 C9 110.6(5) . .
C16 C11 C12 118.8(6) . .
C16 C11 P2 120.9(5) . .
C12 C11 P2 120.3(5) . .
C13 C12 C11 121.1(7) . .
C14 C13 C12 120.2(8) . .
C13 C14 C15 119.7(8) . .
C14 C15 C16 120.9(8) . .
C11 C16 C15 119.2(8) . .
N2 C17 C20 105.9(5) . .
N2 C17 C19 111.7(5) . .
C20 C17 C19 110.2(6) . .
N2 C17 C18 110.0(5) . .
C20 C17 C18 108.7(5) . .
C19 C17 C18 110.3(5) . .
C23 Al1 C22 116.9(8) . .
C23 Al1 C21 116.8(8) . .
C22 Al1 C21 112.6(8) . .
C24 Al2 C26 116.2(8) . .
C24 Al2 C25 115.8(8) . .
C26 Al2 C25 116.3(8) . .
C24 Al2 Cl1 98.2(8) . .
C26 Al2 Cl1 108.6(9) . .
C25 Al2 Cl1 97.5(8) . .
C28 C27 C32 120.0 . .
C28 C27 C33 121.1(7) . .
C32 C27 C33 118.9(7) . .
C27 C28 C29 120.0 . .
C30 C29 C28 120.0 . .
C29 C30 C31 120.0 . .
C32 C31 C30 120.0 . .
C31 C32 C27 120.0 . .

loop_
_geom_bond_atom_site_label_1
_geom_bond_atom_site_label_2
_geom_bond_distance
_geom_bond_site_symmetry_2
Cr1 N1 1.966(4) 2_655
Cr1 N1 1.966(4) .
Cr1 N2 1.969(5) 2_655
Cr1 N2 1.969(5) .
Cr1 P1 2.655(2) .
Cr1 P2 2.662(2) .
N1 C7 1.507(7) .
N1 P1 1.604(5) .
N2 C17 1.497(7) .
N2 P2 1.616(5) .
P1 N1 1.604(5) 2_655
P1 C1 1.796(6) 2_655
P1 C1 1.796(6) .
P2 N2 1.616(5) 2_655
P2 C11 1.821(6) 2_655
P2 C11 1.821(6) .
C1 C2 1.417(10) .
C1 C6 1.409(9) .
C2 C3 1.389(9) .
C3 C4 1.371(11) .
C4 C5 1.361(12) .
C5 C6 1.388(10) .
C7 C10 1.505(8) .
C7 C8 1.539(8) .
C7 C9 1.509(8) .
C11 C16 1.396(8) .
C11 C12 1.379(9) .
C12 C13 1.368(10) .
C13 C14 1.381(12) .
C14 C15 1.360(13) .
C15 C16 1.396(11) .
C17 C20 1.542(8) .
C17 C19 1.516(9) .
C17 C18 1.540(9) .
Cl1 Al2 2.391(9) .
Al1 C23 1.921(15) .
Al1 C22 1.967(14) .
Al1 C21 1.971(14) .
Al2 C24 1.943(14) .
Al2 C26 1.933(14) .
Al2 C25 1.952(15) .
C27 C28 1.3900 .
C27 C32 1.3900 .
C27 C33 1.478(16) .
C28 C29 1.3900 .
C29 C30 1.3900 .
C30 C31 1.3900 .
C31 C32 1.3900 .

loop_
_geom_torsion_atom_site_label_1
_geom_torsion_atom_site_label_2
_geom_torsion_atom_site_label_3
_geom_torsion_atom_site_label_4
_geom_torsion
_geom_torsion_site_symmetry_1
_geom_torsion_site_symmetry_4
N1 Cr1 N1 C7 163.6(6) 2_655 .
N2 Cr1 N1 C7 -65.1(5) 2_655 .
N2 Cr1 N1 C7 38.0(6) . .
P1 Cr1 N1 C7 163.6(6) . .
P2 Cr1 N1 C7 -16.4(6) . .
N1 Cr1 N1 P1 0.0 2_655 .
N2 Cr1 N1 P1 131.3(2) 2_655 .
N2 Cr1 N1 P1 -125.6(2) . .
P2 Cr1 N1 P1 180.000(1) . .
N1 Cr1 N2 C17 -62.3(5) 2_655 .
N1 Cr1 N2 C17 40.1(6) . .
N2 Cr1 N2 C17 166.1(6) 2_655 .
P1 Cr1 N2 C17 -13.9(6) . .
P2 Cr1 N2 C17 166.1(6) . .
N1 Cr1 N2 P2 131.6(2) 2_655 .
N1 Cr1 N2 P2 -126.0(2) . .
N2 Cr1 N2 P2 0.0 2_655 .
P1 Cr1 N2 P2 180.0 . .
C7 N1 P1 N1 -163.4(6) . 2_655
Cr1 N1 P1 N1 0.0 . 2_655
C7 N1 P1 C1 78.2(5) . 2_655
Cr1 N1 P1 C1 -118.4(3) . 2_655
C7 N1 P1 C1 -43.1(6) . .
Cr1 N1 P1 C1 120.3(3) . .
C7 N1 P1 Cr1 -163.4(6) . .
N1 Cr1 P1 N1 179.996(1) 2_655 .
N2 Cr1 P1 N1 -84.2(3) 2_655 .
N2 Cr1 P1 N1 95.8(3) . .
P2 Cr1 P1 N1 102(100) . .
N1 Cr1 P1 N1 180.004(1) . 2_655
N2 Cr1 P1 N1 95.8(3) 2_655 2_655
N2 Cr1 P1 N1 -84.2(3) . 2_655
P2 Cr1 P1 N1 -78(100) . 2_655
N1 Cr1 P1 C1 -88.2(3) 2_655 2_655
N1 Cr1 P1 C1 91.8(3) . 2_655
N2 Cr1 P1 C1 7.6(3) 2_655 2_655
N2 Cr1 P1 C1 -172.4(3) . 2_655
P2 Cr1 P1 C1 -166(100) . 2_655
N1 Cr1 P1 C1 91.8(3) 2_655 .
N1 Cr1 P1 C1 -88.2(3) . .
N2 Cr1 P1 C1 -172.4(3) 2_655 .
N2 Cr1 P1 C1 7.6(3) . .
P2 Cr1 P1 C1 14(100) . .
C17 N2 P2 N2 -166.1(6) . 2_655
Cr1 N2 P2 N2 0.0 . 2_655
C17 N2 P2 C11 75.3(5) . 2_655
Cr1 N2 P2 C11 -118.5(2) . 2_655
C17 N2 P2 C11 -47.6(6) . .
Cr1 N2 P2 C11 118.5(3) . .
C17 N2 P2 Cr1 -166.1(6) . .
N1 Cr1 P2 N2 -84.2(3) 2_655 .
N1 Cr1 P2 N2 95.8(3) . .
N2 Cr1 P2 N2 180.0 2_655 .
P1 Cr1 P2 N2 -6(100) . .
N1 Cr1 P2 N2 95.8(3) 2_655 2_655
N1 Cr1 P2 N2 -84.2(3) . 2_655
N2 Cr1 P2 N2 180.0 . 2_655
P1 Cr1 P2 N2 174(100) . 2_655
N1 Cr1 P2 C11 5.8(3) 2_655 2_655
N1 Cr1 P2 C11 -174.2(3) . 2_655
N2 Cr1 P2 C11 -90.0(3) 2_655 2_655
N2 Cr1 P2 C11 90.0(3) . 2_655
P1 Cr1 P2 C11 84(100) . 2_655
N1 Cr1 P2 C11 -174.2(3) 2_655 .
N1 Cr1 P2 C11 5.8(3) . .
N2 Cr1 P2 C11 90.0(3) 2_655 .
N2 Cr1 P2 C11 -90.0(3) . .
P1 Cr1 P2 C11 -96(100) . .
N1 P1 C1 C2 -81.6(6) . .
N1 P1 C1 C2 26.2(6) 2_655 .
C1 P1 C1 C2 151.6(6) 2_655 .
Cr1 P1 C1 C2 -28.4(6) . .
N1 P1 C1 C6 88.7(5) . .
N1 P1 C1 C6 -163.5(5) 2_655 .
C1 P1 C1 C6 -38.1(4) 2_655 .
Cr1 P1 C1 C6 141.9(4) . .
C6 C1 C2 C3 -1.2(9) . .
P1 C1 C2 C3 169.2(5) . .
C1 C2 C3 C4 -0.3(10) . .
C2 C3 C4 C5 3.2(11) . .
C3 C4 C5 C6 -4.7(12) . .
C4 C5 C6 C1 3.2(11) . .
C2 C1 C6 C5 -0.3(9) . .
P1 C1 C6 C5 -170.5(5) . .
P1 N1 C7 C10 -172.7(4) . .
Cr1 N1 C7 C10 29.3(7) . .
P1 N1 C7 C8 69.4(6) . .
Cr1 N1 C7 C8 -88.6(6) . .
P1 N1 C7 C9 -53.6(7) . .
Cr1 N1 C7 C9 148.4(4) . .
N2 P2 C11 C16 95.1(5) . .
N2 P2 C11 C16 -157.8(5) 2_655 .
C11 P2 C11 C16 -31.3(4) 2_655 .
Cr1 P2 C11 C16 148.7(4) . .
N2 P2 C11 C12 -83.8(5) . .
N2 P2 C11 C12 23.3(6) 2_655 .
C11 P2 C11 C12 149.8(6) 2_655 .
Cr1 P2 C11 C12 -30.2(6) . .
C16 C11 C12 C13 -2.5(9) . .
P2 C11 C12 C13 176.4(5) . .
C11 C12 C13 C14 3.1(11) . .
C12 C13 C14 C15 -3.0(12) . .
C13 C14 C15 C16 2.4(13) . .
C12 C11 C16 C15 1.9(10) . .
P2 C11 C16 C15 -177.0(6) . .
C14 C15 C16 C11 -1.8(12) . .
P2 N2 C17 C20 -168.1(5) . .
Cr1 N2 C17 C20 30.5(7) . .
P2 N2 C17 C19 -48.1(7) . .
Cr1 N2 C17 C19 150.5(5) . .
P2 N2 C17 C18 74.6(6) . .
Cr1 N2 C17 C18 -86.8(6) . .
C32 C27 C28 C29 0.0 . .
C33 C27 C28 C29 178(3) . .
C27 C28 C29 C30 0.0 . .
C28 C29 C30 C31 0.0 . .
C29 C30 C31 C32 0.0 . .
C30 C31 C32 C27 0.0 . .
C28 C27 C32 C31 0.0 . .
C33 C27 C32 C31 -178(3) . .
